data_4075332
loop_
_publ_author_name
'Buil, Mar\'ia L.'
'Esteruelas, Miguel A.'
'Goni, Eva'
'Oliv\'an, Montserrat'
'O\~nate, Enrique'

_publ_section_title
;
 Displacement of Phenyl and Styryl Ligands by Benzophenone Imine and
 2-Vinylpyridine on Ruthenium and Osmium
;
_journal_issue 12
_journal_name_full Organometallics
_journal_page_first 3076
_journal_paper_doi 10.1021/om060222r
_journal_volume 25
_journal_year 2006
_chemical_formula_sum 'C32 H52 Cl N O Os P2'
_chemical_formula_weight 754.34
_chemical_name_systematic
; 
 ? 
;
_space_group_IT_number 14
_symmetry_cell_setting monoclinic
_symmetry_space_group_name_Hall '-P 2yn'
_symmetry_space_group_name_H-M 'P 1 21/n 1'
_atom_sites_solution_hydrogens geom
_atom_sites_solution_primary direct
_atom_sites_solution_secondary difmap
_audit_creation_method SHELXL-97
_cell_angle_alpha 90.00
_cell_angle_beta 96.908(3)
_cell_angle_gamma 90.00
_cell_formula_units_Z 4
_cell_length_a 9.9565(19)
_cell_length_b 18.275(3)
_cell_length_c 17.730(3)
_cell_measurement_reflns_used 1016
_cell_measurement_temperature 100(2)
_cell_measurement_theta_max 28
_cell_measurement_theta_min 2
_cell_volume 3202.6(10)
_computing_cell_refinement 'SAINT+ v. 6.02 (Bruker AXS, 1999)'
_computing_data_collection 'SMART v. 5.625 (Bruker AXS, 2000)'
_computing_data_reduction 'SAINT+ v. 6.02 (Bruker AXS, 1999)'
_computing_molecular_graphics 'XP, SHELXTL v. 6.1 (Bruker, 2000)'
_computing_publication_material 'XCIF, SHELXTL v. 6.1 (Bruker, 2000)'
_computing_structure_refinement 'SHELXL-97 (Sheldrick, 1997)'
_computing_structure_solution 'SHELXS-97 (Sheldrick, 1990)'
_diffrn_ambient_temperature 100(2)
_diffrn_detector_area_resol_mean 8.26
_diffrn_measured_fraction_theta_full 0.996
_diffrn_measured_fraction_theta_max 0.943
_diffrn_measurement_device_type 'Bruker SMART APEX CCD system'
_diffrn_measurement_method '\w rotations with narrow frames'
_diffrn_radiation_monochromator graphite
_diffrn_radiation_source 'normal-focus sealed tube'
_diffrn_radiation_type MoK\a
_diffrn_radiation_wavelength 0.71073
_diffrn_reflns_av_R_equivalents 0.0290
_diffrn_reflns_av_sigmaI/netI 0.0302
_diffrn_reflns_limit_h_max 12
_diffrn_reflns_limit_h_min -12
_diffrn_reflns_limit_k_max 24
_diffrn_reflns_limit_k_min -24
_diffrn_reflns_limit_l_max 23
_diffrn_reflns_limit_l_min -23
_diffrn_reflns_number 37259
_diffrn_reflns_theta_full 27.50
_diffrn_reflns_theta_max 28.53
_diffrn_reflns_theta_min 1.61
_diffrn_standards_decay_% 'no decay'
_exptl_absorpt_coefficient_mu 4.190
_exptl_absorpt_correction_T_max 0.548
_exptl_absorpt_correction_T_min 0.507
_exptl_absorpt_correction_type multi-scan
_exptl_absorpt_process_details
;
 Absorption correction performed with SADABS program. This is based on the
method of Blessing: Blessing, R. H., Acta Crystallogr., Sect. A 1995, 51, 33.
;
_exptl_crystal_colour red
_exptl_crystal_density_diffrn 1.564
_exptl_crystal_density_method 'not measured'
_exptl_crystal_description 'irregular block'
_exptl_crystal_F_000 1528
_exptl_crystal_size_max 0.30
_exptl_crystal_size_mid 0.18
_exptl_crystal_size_min 0.12
_refine_diff_density_max 0.910
_refine_diff_density_min -0.383
_refine_diff_density_rms 0.086
_refine_ls_extinction_method none
_refine_ls_goodness_of_fit_ref 0.991
_refine_ls_hydrogen_treatment mixed
_refine_ls_matrix_type full
_refine_ls_number_parameters 358
_refine_ls_number_reflns 7680
_refine_ls_number_restraints 0
_refine_ls_restrained_S_all 0.991
_refine_ls_R_factor_all 0.0222
_refine_ls_R_factor_gt 0.0188
_refine_ls_shift/su_max 0.003
_refine_ls_shift/su_mean 0.000
_refine_ls_structure_factor_coef Fsqd
_refine_ls_weighting_details 'calc w=1/[\s^2^(Fo^2^)+(0.0176P)^2^+0.0000P] where P=(Fo^2^+2Fc^2^)/3'
_refine_ls_weighting_scheme calc
_refine_ls_wR_factor_gt 0.0394
_refine_ls_wR_factor_ref 0.0399
_reflns_number_gt 6783
_reflns_number_total 7680
_reflns_threshold_expression >2sigma(I)
_cod_data_source_file om060222rsi20060309_124126.cif
_cod_data_source_block mae94a1s
_cod_original_cell_volume 3202.7(10)
_cod_database_code 4075332

loop_
_symmetry_equiv_pos_as_xyz
'x, y, z'
'-x+1/2, y+1/2, -z+1/2'
'-x, -y, -z'
'x-1/2, -y-1/2, z-1/2'

loop_
_atom_site_label
_atom_site_type_symbol
_atom_site_fract_x
_atom_site_fract_y
_atom_site_fract_z
_atom_site_U_iso_or_equiv
_atom_site_adp_type
_atom_site_occupancy
_atom_site_symmetry_multiplicity
_atom_site_calc_flag
_atom_site_refinement_flags
Os Os -0.037507(8) 0.131560(4) 0.799535(4) 0.01098(3) Uani 1 1 d .
Cl Cl -0.22041(5) 0.06064(3) 0.85328(3) 0.01539(11) Uani 1 1 d .
P1 P -0.01720(6) 0.20524(3) 0.91337(3) 0.01275(12) Uani 1 1 d .
P2 P -0.07738(6) 0.05118(3) 0.69056(3) 0.01282(12) Uani 1 1 d .
O O -0.18494(16) 0.25542(8) 0.71496(9) 0.0214(4) Uani 1 1 d .
N N 0.10183(18) 0.05482(10) 0.85130(10) 0.0129(4) Uani 1 1 d .
H01 H 0.085(2) 0.0198(12) 0.8695(13) 0.015 Uiso 1 1 d .
C1 C 0.1433(2) 0.16838(12) 0.77164(11) 0.0133(4) Uani 1 1 d .
C2 C 0.2598(2) 0.12672(11) 0.80154(12) 0.0133(4) Uani 1 1 d .
C3 C 0.3913(2) 0.14875(12) 0.79100(12) 0.0172(5) Uani 1 1 d .
H3 H 0.4669 0.1214 0.8134 0.021 Uiso 1 1 calc R
C4 C 0.4112(2) 0.20971(12) 0.74849(13) 0.0192(5) Uani 1 1 d .
H4 H 0.5002 0.2242 0.7408 0.023 Uiso 1 1 calc R
C5 C 0.3001(2) 0.25002(12) 0.71672(12) 0.0173(5) Uani 1 1 d .
H5 H 0.3135 0.2918 0.6866 0.021 Uiso 1 1 calc R
C6 C 0.1708(2) 0.23004(12) 0.72846(12) 0.0149(5) Uani 1 1 d .
H6 H 0.0971 0.2591 0.7065 0.018 Uiso 1 1 calc R
C7 C 0.2289(2) 0.06187(11) 0.84340(11) 0.0132(4) Uani 1 1 d .
C8 C 0.3276(2) 0.00496(11) 0.87365(12) 0.0153(5) Uani 1 1 d .
C9 C 0.4216(2) -0.02407(12) 0.82957(13) 0.0203(5) Uani 1 1 d .
H9 H 0.4279 -0.0049 0.7803 0.024 Uiso 1 1 calc R
C10 C 0.5060(2) -0.08091(13) 0.85729(14) 0.0242(5) Uani 1 1 d .
H10 H 0.5694 -0.1007 0.8269 0.029 Uiso 1 1 calc R
C11 C 0.4979(2) -0.10885(13) 0.92929(15) 0.0252(6) Uani 1 1 d .
H11 H 0.5551 -0.1480 0.9480 0.030 Uiso 1 1 calc R
C12 C 0.4062(2) -0.07965(13) 0.97398(14) 0.0226(5) Uani 1 1 d .
H12 H 0.4018 -0.0982 1.0237 0.027 Uiso 1 1 calc R
C13 C 0.3213(2) -0.02349(12) 0.94633(13) 0.0178(5) Uani 1 1 d .
H13 H 0.2579 -0.0040 0.9770 0.021 Uiso 1 1 calc R
C14 C 0.0873(2) 0.15907(12) 0.99368(12) 0.0157(5) Uani 1 1 d .
H14 H 0.1691 0.1402 0.9723 0.019 Uiso 1 1 calc R
C15 C 0.0149(2) 0.09157(12) 1.01964(12) 0.0190(5) Uani 1 1 d .
H15A H 0.0804 0.0597 1.0494 0.029 Uiso 1 1 calc R
H15B H -0.0277 0.0649 0.9751 0.029 Uiso 1 1 calc R
H15C H -0.0547 0.1068 1.0511 0.029 Uiso 1 1 calc R
C16 C 0.1410(2) 0.20354(13) 1.06399(12) 0.0215(5) Uani 1 1 d .
H16A H 0.0655 0.2178 1.0915 0.032 Uiso 1 1 calc R
H16B H 0.1867 0.2475 1.0483 0.032 Uiso 1 1 calc R
H16C H 0.2053 0.1738 1.0972 0.032 Uiso 1 1 calc R
C17 C 0.0633(2) 0.29693(12) 0.91476(13) 0.0189(5) Uani 1 1 d .
H17 H 0.0533 0.3187 0.9655 0.023 Uiso 1 1 calc R
C18 C 0.2150(2) 0.29485(13) 0.90854(13) 0.0233(5) Uani 1 1 d .
H18A H 0.2295 0.2821 0.8564 0.035 Uiso 1 1 calc R
H18B H 0.2582 0.2581 0.9437 0.035 Uiso 1 1 calc R
H18C H 0.2545 0.3430 0.9215 0.035 Uiso 1 1 calc R
C19 C -0.0062(3) 0.34977(12) 0.85561(14) 0.0265(6) Uani 1 1 d .
H19A H 0.0382 0.3976 0.8612 0.040 Uiso 1 1 calc R
H19B H -0.1016 0.3550 0.8632 0.040 Uiso 1 1 calc R
H19C H 0.0002 0.3306 0.8045 0.040 Uiso 1 1 calc R
C20 C -0.1820(2) 0.22193(12) 0.94972(12) 0.0170(5) Uani 1 1 d .
H20 H -0.2053 0.1751 0.9742 0.020 Uiso 1 1 calc R
C21 C -0.2994(2) 0.23714(13) 0.88743(13) 0.0206(5) Uani 1 1 d .
H21A H -0.3839 0.2411 0.9103 0.031 Uiso 1 1 calc R
H21B H -0.3067 0.1970 0.8506 0.031 Uiso 1 1 calc R
H21C H -0.2826 0.2831 0.8616 0.031 Uiso 1 1 calc R
C22 C -0.1808(2) 0.28075(13) 1.01162(13) 0.0252(6) Uani 1 1 d .
H22A H -0.1719 0.3292 0.9890 0.038 Uiso 1 1 calc R
H22B H -0.1042 0.2722 1.0508 0.038 Uiso 1 1 calc R
H22C H -0.2655 0.2784 1.0346 0.038 Uiso 1 1 calc R
C23 C -0.0085(2) -0.04315(12) 0.70845(12) 0.0163(5) Uani 1 1 d .
H23 H 0.0867 -0.0366 0.7327 0.020 Uiso 1 1 calc R
C24 C 0.0001(3) -0.09190(12) 0.63888(13) 0.0230(5) Uani 1 1 d .
H24A H 0.0500 -0.1367 0.6545 0.034 Uiso 1 1 calc R
H24B H 0.0472 -0.0656 0.6017 0.034 Uiso 1 1 calc R
H24C H -0.0914 -0.1046 0.6159 0.034 Uiso 1 1 calc R
C25 C -0.0807(2) -0.08579(12) 0.76562(13) 0.0205(5) Uani 1 1 d .
H25A H -0.1691 -0.1022 0.7412 0.031 Uiso 1 1 calc R
H25B H -0.0933 -0.0542 0.8089 0.031 Uiso 1 1 calc R
H25C H -0.0261 -0.1284 0.7835 0.031 Uiso 1 1 calc R
C26 C -0.2606(2) 0.03518(12) 0.65587(12) 0.0161(5) Uani 1 1 d .
H26 H -0.2905 -0.0053 0.6880 0.019 Uiso 1 1 calc R
C27 C -0.2908(2) 0.00862(14) 0.57342(13) 0.0249(6) Uani 1 1 d .
H27A H -0.3855 -0.0069 0.5637 0.037 Uiso 1 1 calc R
H27B H -0.2315 -0.0327 0.5652 0.037 Uiso 1 1 calc R
H27C H -0.2745 0.0486 0.5388 0.037 Uiso 1 1 calc R
C28 C -0.3530(2) 0.09981(13) 0.66723(13) 0.0217(5) Uani 1 1 d .
H28A H -0.3320 0.1404 0.6345 0.033 Uiso 1 1 calc R
H28B H -0.3388 0.1154 0.7205 0.033 Uiso 1 1 calc R
H28C H -0.4475 0.0851 0.6540 0.033 Uiso 1 1 calc R
C29 C -0.0007(2) 0.07678(12) 0.60394(12) 0.0164(5) Uani 1 1 d .
H29 H -0.0353 0.0409 0.5637 0.020 Uiso 1 1 calc R
C30 C 0.1539(2) 0.07120(12) 0.61267(12) 0.0196(5) Uani 1 1 d .
H30A H 0.1857 0.0749 0.5626 0.029 Uiso 1 1 calc R
H30B H 0.1820 0.0241 0.6358 0.029 Uiso 1 1 calc R
H30C H 0.1930 0.1110 0.6452 0.029 Uiso 1 1 calc R
C31 C -0.0474(2) 0.15242(12) 0.57461(12) 0.0193(5) Uani 1 1 d .
H31A H -0.0127 0.1898 0.6116 0.029 Uiso 1 1 calc R
H31B H -0.1465 0.1541 0.5674 0.029 Uiso 1 1 calc R
H31C H -0.0129 0.1619 0.5260 0.029 Uiso 1 1 calc R
C32 C -0.1330(2) 0.20629(12) 0.74784(12) 0.0151(5) Uani 1 1 d .

loop_
_atom_site_aniso_label
_atom_site_aniso_U_11
_atom_site_aniso_U_22
_atom_site_aniso_U_33
_atom_site_aniso_U_23
_atom_site_aniso_U_13
_atom_site_aniso_U_12
Os 0.01076(4) 0.01145(4) 0.01065(4) 0.00007(3) 0.00095(3) 0.00047(4)
Cl 0.0139(3) 0.0168(3) 0.0158(3) -0.0001(2) 0.0034(2) -0.0014(2)
P1 0.0139(3) 0.0127(3) 0.0118(3) -0.0003(2) 0.0017(2) 0.0003(2)
P2 0.0133(3) 0.0130(3) 0.0123(3) -0.0003(2) 0.0021(2) 0.0000(2)
O 0.0248(9) 0.0194(9) 0.0190(9) 0.0022(7) -0.0016(7) 0.0052(7)
N 0.0141(10) 0.0117(9) 0.0127(9) 0.0011(7) 0.0008(7) -0.0015(8)
C1 0.0153(11) 0.0153(11) 0.0097(10) -0.0048(9) 0.0027(9) -0.0022(9)
C2 0.0146(11) 0.0131(11) 0.0127(10) -0.0023(8) 0.0030(8) -0.0015(9)
C3 0.0133(11) 0.0200(12) 0.0182(12) -0.0018(9) 0.0012(9) 0.0013(9)
C4 0.0150(12) 0.0222(12) 0.0212(12) -0.0028(10) 0.0055(10) -0.0048(10)
C5 0.0218(13) 0.0153(11) 0.0154(11) 0.0008(9) 0.0043(9) -0.0033(9)
C6 0.0174(12) 0.0160(11) 0.0112(11) -0.0013(9) 0.0012(9) 0.0015(9)
C7 0.0146(11) 0.0144(11) 0.0103(10) -0.0031(8) 0.0010(9) 0.0002(9)
C8 0.0117(11) 0.0134(11) 0.0203(12) -0.0019(9) -0.0002(9) -0.0013(9)
C9 0.0192(12) 0.0209(12) 0.0210(12) -0.0005(10) 0.0030(10) 0.0002(10)
C10 0.0180(13) 0.0228(13) 0.0319(14) -0.0030(11) 0.0037(11) 0.0054(10)
C11 0.0170(12) 0.0184(12) 0.0390(15) 0.0031(11) -0.0022(11) 0.0028(10)
C12 0.0171(12) 0.0228(13) 0.0273(13) 0.0070(10) 0.0005(10) -0.0030(10)
C13 0.0135(11) 0.0187(12) 0.0211(12) 0.0002(10) 0.0019(9) -0.0020(9)
C14 0.0158(12) 0.0172(11) 0.0137(11) -0.0010(9) 0.0003(9) 0.0006(9)
C15 0.0227(13) 0.0185(12) 0.0148(11) 0.0021(9) -0.0020(10) 0.0016(10)
C16 0.0239(13) 0.0240(13) 0.0154(12) -0.0016(10) -0.0019(10) -0.0018(10)
C17 0.0255(13) 0.0159(11) 0.0156(11) -0.0029(9) 0.0032(10) -0.0047(10)
C18 0.0259(14) 0.0256(13) 0.0193(12) -0.0038(10) 0.0057(10) -0.0120(11)
C19 0.0373(16) 0.0154(12) 0.0271(14) 0.0016(10) 0.0045(12) -0.0054(11)
C20 0.0172(12) 0.0185(12) 0.0163(11) 0.0010(9) 0.0053(9) 0.0022(9)
C21 0.0153(12) 0.0239(13) 0.0228(13) 0.0000(10) 0.0035(10) 0.0056(10)
C22 0.0237(13) 0.0308(14) 0.0218(13) -0.0061(11) 0.0054(11) 0.0057(11)
C23 0.0177(11) 0.0142(11) 0.0168(12) -0.0010(9) 0.0015(9) 0.0014(9)
C24 0.0325(14) 0.0147(12) 0.0228(13) -0.0025(10) 0.0080(11) 0.0010(10)
C25 0.0263(13) 0.0155(12) 0.0202(12) 0.0006(10) 0.0048(10) 0.0026(10)
C26 0.0138(11) 0.0176(12) 0.0168(11) -0.0006(9) 0.0009(9) -0.0017(9)
C27 0.0197(13) 0.0319(14) 0.0222(13) -0.0087(11) -0.0013(10) -0.0040(11)
C28 0.0161(12) 0.0266(13) 0.0218(12) -0.0005(11) -0.0001(10) 0.0016(10)
C29 0.0192(12) 0.0179(12) 0.0127(11) -0.0011(9) 0.0046(9) -0.0032(9)
C30 0.0220(13) 0.0212(12) 0.0169(12) -0.0006(10) 0.0079(10) -0.0009(10)
C31 0.0207(12) 0.0219(12) 0.0153(11) 0.0040(9) 0.0023(10) -0.0008(10)
C32 0.0138(11) 0.0184(12) 0.0134(11) -0.0033(9) 0.0021(9) 0.0004(9)

loop_
_atom_type_symbol
_atom_type_description
_atom_type_scat_dispersion_real
_atom_type_scat_dispersion_imag
_atom_type_scat_source
C C 0.0033 0.0016 'International Tables Vol C Tables 4.2.6.8 and 6.1.1.4'
H H 0.0000 0.0000 'International Tables Vol C Tables 4.2.6.8 and 6.1.1.4'
N N 0.0061 0.0033 'International Tables Vol C Tables 4.2.6.8 and 6.1.1.4'
O O 0.0106 0.0060 'International Tables Vol C Tables 4.2.6.8 and 6.1.1.4'
P P 0.1023 0.0942 'International Tables Vol C Tables 4.2.6.8 and 6.1.1.4'
Cl Cl 0.1484 0.1585 'International Tables Vol C Tables 4.2.6.8 and 6.1.1.4'
Os Os -1.2165 7.6030 'International Tables Vol C Tables 4.2.6.8 and 6.1.1.4'

loop_
_geom_angle_atom_site_label_1
_geom_angle_atom_site_label_2
_geom_angle_atom_site_label_3
_geom_angle
C32 Os C1 93.02(9)
C32 Os N 169.75(8)
C1 Os N 76.73(8)
C32 Os P1 89.36(7)
C1 Os P1 91.78(6)
N Os P1 91.29(5)
C32 Os P2 91.57(7)
C1 Os P2 94.10(6)
N Os P2 88.85(5)
P1 Os P2 173.986(19)
C32 Os Cl 102.50(7)
C1 Os Cl 164.47(6)
N Os Cl 87.75(5)
P1 Os Cl 87.84(2)
P2 Os Cl 86.16(2)
C17 P1 C20 104.17(10)
C17 P1 C14 101.44(10)
C20 P1 C14 104.16(10)
C17 P1 Os 120.48(7)
C20 P1 Os 113.13(7)
C14 P1 Os 111.69(7)
C29 P2 C23 101.18(10)
C29 P2 C26 104.40(10)
C23 P2 C26 103.55(10)
C29 P2 Os 117.59(7)
C23 P2 Os 113.75(7)
C26 P2 Os 114.56(7)
C7 N Os 119.18(15)
C7 N H01 114.2(19)
Os N H01 126.0(19)
C6 C1 C2 115.13(19)
C6 C1 Os 129.15(16)
C2 C1 Os 115.70(15)
C3 C2 C1 121.62(19)
C3 C2 C7 124.1(2)
C1 C2 C7 114.24(19)
C4 C3 C2 120.3(2)
C4 C3 H3 119.9
C2 C3 H3 119.9
C3 C4 C5 119.5(2)
C3 C4 H4 120.3
C5 C4 H4 120.3
C6 C5 C4 120.7(2)
C6 C5 H5 119.6
C4 C5 H5 119.6
C5 C6 C1 122.7(2)
C5 C6 H6 118.6
C1 C6 H6 118.6
N C7 C2 113.99(19)
N C7 C8 120.23(19)
C2 C7 C8 125.75(19)
C9 C8 C13 118.9(2)
C9 C8 C7 121.6(2)
C13 C8 C7 119.44(19)
C10 C9 C8 120.3(2)
C10 C9 H9 119.8
C8 C9 H9 119.8
C11 C10 C9 120.1(2)
C11 C10 H10 119.9
C9 C10 H10 119.9
C12 C11 C10 120.0(2)
C12 C11 H11 120.0
C10 C11 H11 120.0
C13 C12 C11 120.0(2)
C13 C12 H12 120.0
C11 C12 H12 120.0
C12 C13 C8 120.6(2)
C12 C13 H13 119.7
C8 C13 H13 119.7
C15 C14 C16 108.36(18)
C15 C14 P1 110.84(15)
C16 C14 P1 119.40(16)
C15 C14 H14 105.8
C16 C14 H14 105.8
P1 C14 H14 105.8
C14 C15 H15A 109.5
C14 C15 H15B 109.5
H15A C15 H15B 109.5
C14 C15 H15C 109.5
H15A C15 H15C 109.5
H15B C15 H15C 109.5
C14 C16 H16A 109.5
C14 C16 H16B 109.5
H16A C16 H16B 109.5
C14 C16 H16C 109.5
H16A C16 H16C 109.5
H16B C16 H16C 109.5
C18 C17 C19 109.62(19)
C18 C17 P1 113.92(16)
C19 C17 P1 113.72(16)
C18 C17 H17 106.3
C19 C17 H17 106.3
P1 C17 H17 106.3
C17 C18 H18A 109.5
C17 C18 H18B 109.5
H18A C18 H18B 109.5
C17 C18 H18C 109.5
H18A C18 H18C 109.5
H18B C18 H18C 109.5
C17 C19 H19A 109.5
C17 C19 H19B 109.5
H19A C19 H19B 109.5
C17 C19 H19C 109.5
H19A C19 H19C 109.5
H19B C19 H19C 109.5
C21 C20 C22 109.11(18)
C21 C20 P1 114.09(15)
C22 C20 P1 115.57(16)
C21 C20 H20 105.7
C22 C20 H20 105.7
P1 C20 H20 105.7
C20 C21 H21A 109.5
C20 C21 H21B 109.5
H21A C21 H21B 109.5
C20 C21 H21C 109.5
H21A C21 H21C 109.5
H21B C21 H21C 109.5
C20 C22 H22A 109.5
C20 C22 H22B 109.5
H22A C22 H22B 109.5
C20 C22 H22C 109.5
H22A C22 H22C 109.5
H22B C22 H22C 109.5
C25 C23 C24 108.31(18)
C25 C23 P2 113.05(15)
C24 C23 P2 117.05(15)
C25 C23 H23 105.9
C24 C23 H23 105.9
P2 C23 H23 105.9
C23 C24 H24A 109.5
C23 C24 H24B 109.5
H24A C24 H24B 109.5
C23 C24 H24C 109.5
H24A C24 H24C 109.5
H24B C24 H24C 109.5
C23 C25 H25A 109.5
C23 C25 H25B 109.5
H25A C25 H25B 109.5
C23 C25 H25C 109.5
H25A C25 H25C 109.5
H25B C25 H25C 109.5
C28 C26 C27 108.59(18)
C28 C26 P2 114.44(15)
C27 C26 P2 115.61(15)
C28 C26 H26 105.8
C27 C26 H26 105.8
P2 C26 H26 105.8
C26 C27 H27A 109.5
C26 C27 H27B 109.5
H27A C27 H27B 109.5
C26 C27 H27C 109.5
H27A C27 H27C 109.5
H27B C27 H27C 109.5
C26 C28 H28A 109.5
C26 C28 H28B 109.5
H28A C28 H28B 109.5
C26 C28 H28C 109.5
H28A C28 H28C 109.5
H28B C28 H28C 109.5
C31 C29 C30 110.81(18)
C31 C29 P2 111.76(15)
C30 C29 P2 114.09(15)
C31 C29 H29 106.6
C30 C29 H29 106.6
P2 C29 H29 106.6
C29 C30 H30A 109.5
C29 C30 H30B 109.5
H30A C30 H30B 109.5
C29 C30 H30C 109.5
H30A C30 H30C 109.5
H30B C30 H30C 109.5
C29 C31 H31A 109.5
C29 C31 H31B 109.5
H31A C31 H31B 109.5
C29 C31 H31C 109.5
H31A C31 H31C 109.5
H31B C31 H31C 109.5
O C32 Os 175.5(2)

loop_
_geom_bond_atom_site_label_1
_geom_bond_atom_site_label_2
_geom_bond_distance
Os C32 1.844(2)
Os C1 2.038(2)
Os N 2.1041(18)
Os P1 2.4144(6)
Os P2 2.4215(6)
Os Cl 2.5143(6)
P1 C17 1.856(2)
P1 C20 1.859(2)
P1 C14 1.862(2)
P2 C29 1.855(2)
P2 C23 1.868(2)
P2 C26 1.877(2)
O C32 1.158(2)
N C7 1.296(3)
N H01 0.75(2)
C1 C6 1.407(3)
C1 C2 1.435(3)
C2 C3 1.404(3)
C2 C7 1.451(3)
C3 C4 1.373(3)
C3 H3 0.9500
C4 C5 1.391(3)
C4 H4 0.9500
C5 C6 1.378(3)
C5 H5 0.9500
C6 H6 0.9500
C7 C8 1.486(3)
C8 C9 1.394(3)
C8 C13 1.398(3)
C9 C10 1.388(3)
C9 H9 0.9500
C10 C11 1.386(3)
C10 H10 0.9500
C11 C12 1.385(3)
C11 H11 0.9500
C12 C13 1.382(3)
C12 H12 0.9500
C13 H13 0.9500
C14 C15 1.528(3)
C14 C16 1.530(3)
C14 H14 1.0000
C15 H15A 0.9800
C15 H15B 0.9800
C15 H15C 0.9800
C16 H16A 0.9800
C16 H16B 0.9800
C16 H16C 0.9800
C17 C18 1.528(3)
C17 C19 1.529(3)
C17 H17 1.0000
C18 H18A 0.9800
C18 H18B 0.9800
C18 H18C 0.9800
C19 H19A 0.9800
C19 H19B 0.9800
C19 H19C 0.9800
C20 C21 1.534(3)
C20 C22 1.535(3)
C20 H20 1.0000
C21 H21A 0.9800
C21 H21B 0.9800
C21 H21C 0.9800
C22 H22A 0.9800
C22 H22B 0.9800
C22 H22C 0.9800
C23 C25 1.525(3)
C23 C24 1.532(3)
C23 H23 1.0000
C24 H24A 0.9800
C24 H24B 0.9800
C24 H24C 0.9800
C25 H25A 0.9800
C25 H25B 0.9800
C25 H25C 0.9800
C26 C28 1.525(3)
C26 C27 1.535(3)
C26 H26 1.0000
C27 H27A 0.9800
C27 H27B 0.9800
C27 H27C 0.9800
C28 H28A 0.9800
C28 H28B 0.9800
C28 H28C 0.9800
C29 C31 1.530(3)
C29 C30 1.532(3)
C29 H29 1.0000
C30 H30A 0.9800
C30 H30B 0.9800
C30 H30C 0.9800
C31 H31A 0.9800
C31 H31B 0.9800
C31 H31C 0.9800
